data_7220436
loop_
_publ_author_name
'Morohashi, Naoya'
'Nanbu, Kazuki'
'Tonosaki, Ayano'
'Noji, Shintaro'
'Hattori, Tetsutaro'

_publ_section_title
;
 Comparison of inclusion properties between p-tert-butylcalix[4]arene and
 p-tert-butylthiacalix[4]arene towards primary alcohols in crystals
;
_journal_issue 26
_journal_name_full CrystEngComm
_journal_page_first 4799
_journal_paper_doi 10.1039/C5CE00370A
_journal_volume 17
_journal_year 2015
_chemical_formula_sum 'C46.5 H62 O4.5'
_chemical_formula_weight 692.96
_chemical_name_systematic
;
 ?
;
_space_group_IT_number 126
_symmetry_cell_setting tetragonal
_symmetry_space_group_name_Hall '-P 4a 2bc'
_symmetry_space_group_name_H-M 'P 4/n n c :2'
_atom_sites_solution_hydrogens geom
_atom_sites_solution_primary direct
_atom_sites_solution_secondary difmap
_audit_creation_method SHELXL-97
_audit_update_record
;
2015-04-23 deposited with the CCDC.
2015-05-11 downloaded from the CCDC.
;
_cell_angle_alpha 90.00
_cell_angle_beta 90.00
_cell_angle_gamma 90.00
_cell_formula_units_Z 4
_cell_length_a 12.8494(13)
_cell_length_b 12.8494(13)
_cell_length_c 25.110(3)
_cell_measurement_reflns_used 6352
_cell_measurement_temperature 100(2)
_cell_measurement_theta_max 27.68
_cell_measurement_theta_min 2.24
_cell_volume 4145.8(8)
_computing_cell_refinement 'Bruker SMART'
_computing_data_collection 'Bruker APEXII'
_computing_data_reduction 'Bruker SAINT'
_computing_molecular_graphics 'Yadokari-XG 2009 (Wakita Nemoto et al., 2009)'
_computing_publication_material 'Yadokari-XG 2009 (Wakita,Nemoto et al., 2009)'
_computing_structure_refinement 'SHELXL-97 (Sheldrick, 1997)'
_computing_structure_solution 'Bruker SHELXTL'
_diffrn_ambient_temperature 100(2)
_diffrn_detector_area_resol_mean 8.333
_diffrn_measured_fraction_theta_full 0.998
_diffrn_measured_fraction_theta_max 0.998
_diffrn_measurement_device_type 'Bruker APEX-II CCD'
_diffrn_measurement_method 'phi and omega scans'
_diffrn_radiation_monochromator 'Bruker Helios multilayered confocal mirror'
_diffrn_radiation_source 'Bruker TXS fine-focus rotating anode'
_diffrn_radiation_type MoK\a
_diffrn_radiation_wavelength 0.71073
_diffrn_reflns_av_R_equivalents 0.0364
_diffrn_reflns_av_sigmaI/netI 0.0196
_diffrn_reflns_limit_h_max 16
_diffrn_reflns_limit_h_min -16
_diffrn_reflns_limit_k_max 16
_diffrn_reflns_limit_k_min -14
_diffrn_reflns_limit_l_max 32
_diffrn_reflns_limit_l_min -27
_diffrn_reflns_number 21539
_diffrn_reflns_theta_full 27.50
_diffrn_reflns_theta_max 27.50
_diffrn_reflns_theta_min 1.62
_exptl_absorpt_coefficient_mu 0.069
_exptl_absorpt_correction_T_max 0.7456
_exptl_absorpt_correction_T_min 0.6744
_exptl_absorpt_correction_type empirical
_exptl_absorpt_process_details 'SADABS Sheldrick 1996'
_exptl_crystal_colour colorless
_exptl_crystal_density_diffrn 1.110
_exptl_crystal_density_method 'not measured'
_exptl_crystal_description prism
_exptl_crystal_F_000 1508
_exptl_crystal_size_max 0.2
_exptl_crystal_size_mid 0.2
_exptl_crystal_size_min 0.05
_refine_diff_density_max 0.752
_refine_diff_density_min -0.192
_refine_diff_density_rms 0.067
_refine_ls_extinction_method none
_refine_ls_goodness_of_fit_ref 1.560
_refine_ls_hydrogen_treatment mixed
_refine_ls_matrix_type full
_refine_ls_number_parameters 174
_refine_ls_number_reflns 2402
_refine_ls_number_restraints 51
_refine_ls_restrained_S_all 1.604
_refine_ls_R_factor_all 0.0693
_refine_ls_R_factor_gt 0.0579
_refine_ls_shift/su_max 0.000
_refine_ls_shift/su_mean 0.000
_refine_ls_structure_factor_coef Fsqd
_refine_ls_weighting_details 'calc w=1/[\s^2^(Fo^2^)+(0.1000P)^2^+0.0000P] where P=(Fo^2^+2Fc^2^)/3'
_refine_ls_weighting_scheme calc
_refine_ls_wR_factor_gt 0.1849
_refine_ls_wR_factor_ref 0.1948
_reflns_number_gt 2000
_reflns_number_total 2402
_reflns_threshold_expression >2sigma(I)
_cod_data_source_file c5ce00370a2.cif
_cod_data_source_block 1-PentOH-2-1
_cod_depositor_comments 'Adding full bibliography for 7220433--7220440.cif.'
_cod_original_cell_volume 4145.8(7)
_cod_original_sg_symbol_H-M 'P 4/n n c'
_cod_original_formula_sum 'C46.50 H62 O4.50'
_cod_database_code 7220436

loop_
_symmetry_equiv_pos_as_xyz
'x, y, z'
'-x+1/2, -y+1/2, z'
'x, -y+1/2, -z+1/2'
'-x+1/2, y, -z+1/2'
'-y+1/2, -x+1/2, -z+1/2'
'y, x, -z+1/2'
'y, -x+1/2, z'
'-y+1/2, x, z'
'-x, -y, -z'
'x-1/2, y-1/2, -z'
'-x, y-1/2, z-1/2'
'x-1/2, -y, z-1/2'
'y-1/2, x-1/2, z-1/2'
'-y, -x, z-1/2'
'-y, x-1/2, -z'
'y-1/2, -x, -z'

loop_
_atom_site_label
_atom_site_type_symbol
_atom_site_fract_x
_atom_site_fract_y
_atom_site_fract_z
_atom_site_U_iso_or_equiv
_atom_site_adp_type
_atom_site_occupancy
_atom_site_symmetry_multiplicity
_atom_site_calc_flag
_atom_site_refinement_flags
_atom_site_disorder_group
C1 C 0.06733(12) 0.15762(12) 0.51924(6) 0.0127(4) Uani 1 1 d . .
C2 C 0.08365(11) 0.05983(11) 0.54181(6) 0.0120(4) Uani 1 1 d . .
C3 C 0.02626(11) 0.03282(11) 0.58678(6) 0.0131(4) Uani 1 1 d . .
H1 H 0.0367 -0.0323 0.6020 0.016 Uiso 1 1 calc R .
C4 C -0.04641(11) 0.10000(12) 0.60988(6) 0.0134(4) Uani 1 1 d . .
C5 C -0.05738(11) 0.19832(12) 0.58655(6) 0.0137(4) Uani 1 1 d . .
H2 H -0.1037 0.2453 0.6018 0.016 Uiso 1 1 calc R .
C6 C -0.00239(11) 0.22897(11) 0.54168(6) 0.0123(4) Uani 1 1 d . .
C7 C -0.11393(13) 0.07019(12) 0.65780(6) 0.0180(4) Uani 1 1 d . .
C8 C -0.09022(19) 0.14356(17) 0.70441(8) 0.0333(5) Uani 1 1 d . .
H18 H -0.1068(18) 0.2220(18) 0.6898(9) 0.036(6) Uiso 1 1 d . .
H8 H -0.015(2) 0.135(2) 0.7142(11) 0.060(8) Uiso 1 1 d . .
C9 C -0.22966(14) 0.08001(16) 0.64259(8) 0.0273(5) Uani 1 1 d . .
H20 H -0.2500(19) 0.0253(19) 0.6132(9) 0.036(6) Uiso 1 1 d . .
H9 H -0.2727(17) 0.0671(16) 0.6726(8) 0.027(5) Uiso 1 1 d . .
C10 C -0.09546(16) -0.04220(15) 0.67576(8) 0.0286(5) Uani 1 1 d . .
H22 H -0.0204(19) -0.0531(18) 0.6876(10) 0.042(7) Uiso 1 1 d . .
H10 H -0.1059(15) -0.0959(16) 0.6463(7) 0.021(5) Uiso 1 1 d . .
C11 C 0.16241(12) -0.01696(12) 0.51888(7) 0.0136(4) Uani 1 1 d . .
H15 H 0.1655(17) -0.0123(16) 0.4787(9) 0.022(5) Uiso 1 1 d . .
O1 O 0.11816(9) 0.18619(9) 0.47259(4) 0.0162(3) Uani 1 1 d . .
H23 H 0.196(4) 0.155(4) 0.4714(16) 0.143(18) Uiso 1 1 d . .
O2 O 0.2500 0.2500 0.5908(6) 0.222(6) Uani 0.50 4 d SPDU .
C12 C 0.2500 0.2500 0.6465(5) 0.128(3) Uani 1 4 d SDU 1
C13 C 0.222(3) 0.1995(18) 0.6982(3) 0.141(5) Uani 0.25 1 d PDU .
C14 C 0.2500 0.2500 0.7500 0.125(4) Uani 1 8 d SDU .
H16 H 0.1373(14) -0.0907(15) 0.5294(6) 0.016(5) Uiso 1 1 d . .
H21 H -0.1450(18) -0.0594(18) 0.7073(9) 0.034(6) Uiso 1 1 d . .
H17 H -0.1338(18) 0.1217(18) 0.7364(9) 0.040(6) Uiso 1 1 d . .
H19 H -0.2443(19) 0.149(2) 0.6303(10) 0.048(7) Uiso 1 1 d . .

loop_
_atom_site_aniso_label
_atom_site_aniso_U_11
_atom_site_aniso_U_22
_atom_site_aniso_U_33
_atom_site_aniso_U_23
_atom_site_aniso_U_13
_atom_site_aniso_U_12
C1 0.0116(7) 0.0144(7) 0.0121(8) -0.0017(6) -0.0016(5) -0.0022(6)
C2 0.0105(7) 0.0116(7) 0.0140(7) -0.0040(6) -0.0030(5) -0.0007(5)
C3 0.0127(7) 0.0117(7) 0.0149(8) -0.0001(6) -0.0036(6) -0.0006(5)
C4 0.0117(7) 0.0150(7) 0.0136(8) -0.0018(6) -0.0019(6) -0.0004(5)
C5 0.0120(7) 0.0140(7) 0.0151(8) -0.0031(6) -0.0009(6) 0.0009(6)
C6 0.0102(7) 0.0116(7) 0.0150(8) -0.0013(6) -0.0044(5) -0.0012(5)
C7 0.0198(8) 0.0183(8) 0.0158(8) 0.0002(6) 0.0039(6) 0.0011(6)
C8 0.0439(13) 0.0357(11) 0.0202(10) -0.0077(8) 0.0085(9) -0.0085(9)
C9 0.0194(9) 0.0301(10) 0.0324(11) 0.0066(8) 0.0079(8) 0.0004(7)
C10 0.0360(11) 0.0241(9) 0.0257(10) 0.0093(8) 0.0102(8) 0.0055(8)
C11 0.0125(7) 0.0127(7) 0.0156(8) -0.0036(6) -0.0005(6) -0.0009(5)
O1 0.0173(6) 0.0192(6) 0.0120(6) 0.0002(4) 0.0011(4) -0.0008(4)
O2 0.242(8) 0.242(8) 0.180(6) 0.000 0.000 0.000
C12 0.106(4) 0.106(4) 0.172(6) 0.000 0.000 0.000
C13 0.123(9) 0.128(9) 0.173(6) 0.003(5) -0.004(7) 0.008(7)
C14 0.101(5) 0.101(5) 0.172(6) 0.000 0.000 0.000

loop_
_atom_type_symbol
_atom_type_description
_atom_type_scat_dispersion_real
_atom_type_scat_dispersion_imag
_atom_type_scat_source
C C 0.0033 0.0016 'International Tables Vol C Tables 4.2.6.8 and 6.1.1.4'
H H 0.0000 0.0000 'International Tables Vol C Tables 4.2.6.8 and 6.1.1.4'
O O 0.0106 0.0060 'International Tables Vol C Tables 4.2.6.8 and 6.1.1.4'

loop_
_geom_angle_atom_site_label_1
_geom_angle_atom_site_label_2
_geom_angle_atom_site_label_3
_geom_angle
_geom_angle_site_symmetry_1
_geom_angle_site_symmetry_3
O1 C1 C2 120.65(14) . .
O1 C1 C6 117.82(14) . .
C2 C1 C6 121.51(14) . .
C3 C2 C1 118.34(14) . .
C3 C2 C11 119.72(13) . .
C1 C2 C11 121.94(14) . .
C2 C3 C4 122.43(14) . .
C2 C3 H1 118.8 . .
C4 C3 H1 118.8 . .
C3 C4 C5 116.81(14) . .
C3 C4 C7 123.36(14) . .
C5 C4 C7 119.82(13) . .
C6 C5 C4 123.02(14) . .
C6 C5 H2 118.5 . .
C4 C5 H2 118.5 . .
C5 C6 C1 117.84(14) . .
C5 C6 C11 120.25(14) . 7
C1 C6 C11 121.90(14) . 7
C10 C7 C4 112.28(13) . .
C10 C7 C8 108.93(15) . .
C4 C7 C8 109.47(14) . .
C10 C7 C9 107.45(15) . .
C4 C7 C9 109.35(13) . .
C8 C7 C9 109.31(16) . .
C7 C8 H18 105.8(12) . .
C7 C8 H8 108.4(17) . .
H18 C8 H8 111(2) . .
C7 C8 H17 108.9(13) . .
H18 C8 H17 114.3(18) . .
H8 C8 H17 108(2) . .
C7 C9 H20 111.1(14) . .
C7 C9 H9 110.5(12) . .
H20 C9 H9 107.2(18) . .
C7 C9 H19 110.2(15) . .
H20 C9 H19 110(2) . .
H9 C9 H19 108(2) . .
C7 C10 H22 111.2(13) . .
C7 C10 H10 113.8(11) . .
H22 C10 H10 104.1(17) . .
C7 C10 H21 109.3(13) . .
H22 C10 H21 109.1(19) . .
H10 C10 H21 109.2(18) . .
C6 C11 C2 112.78(12) 8 .
C6 C11 H15 109.4(12) 8 .
C2 C11 H15 111.3(12) . .
C6 C11 H16 107.6(10) 8 .
C2 C11 H16 106.8(10) . .
H15 C11 H16 108.8(15) . .
C1 O1 H23 111(2) . .
O2 C12 C13 150.2(6) . .
O2 C12 C13 150.2(6) . 2
C13 C12 C13 59.5(12) . 2
O2 C12 C13 150.2(6) . 8
C13 C12 C13 41.1(8) . 8
C13 C12 C13 41.1(8) 2 8
O2 C12 C13 150.2(6) . 7
C13 C12 C13 41.1(8) . 7
C13 C12 C13 41.1(8) 2 7
C13 C12 C13 59.5(12) 8 7
C13 C13 C13 90.002(18) 7 8
C13 C13 C13 45.000(6) 7 2
C13 C13 C13 45.002(15) 8 2
C13 C13 C12 69.5(4) 7 .
C13 C13 C12 69.5(4) 8 .
C13 C13 C12 60.2(6) 2 .
C13 C13 C14 69.5(4) 7 .
C13 C13 C14 69.5(4) 8 .
C13 C13 C14 60.3(6) 2 .
C12 C13 C14 120.5(12) . .
C13 C14 C13 152(3) 2 4_556
C13 C14 C13 129(2) 2 3_556
C13 C14 C13 59.4(12) 4_556 3_556
C13 C14 C13 41.0(8) 2 8
C13 C14 C13 123.1(14) 4_556 8
C13 C14 C13 164(3) 3_556 8
C13 C14 C13 41.0(8) 2 7
C13 C14 C13 164(3) 4_556 7
C13 C14 C13 123.1(14) 3_556 7
C13 C14 C13 59.5(12) 8 7
C13 C14 C13 59.4(12) 2 .
C13 C14 C13 129(2) 4_556 .
C13 C14 C13 152(3) 3_556 .
C13 C14 C13 41.0(8) 8 .
C13 C14 C13 41.0(8) 7 .
C13 C14 C13 164(3) 2 6_556
C13 C14 C13 41.0(8) 4_556 6_556
C13 C14 C13 41.0(8) 3_556 6_556
C13 C14 C13 152(3) 8 6_556
C13 C14 C13 129(2) 7 6_556
C13 C14 C13 123.1(15) . 6_556
C13 C14 C13 123.1(15) 2 5_556
C13 C14 C13 41.0(8) 4_556 5_556
C13 C14 C13 41.0(8) 3_556 5_556
C13 C14 C13 129(2) 8 5_556
C13 C14 C13 152(3) 7 5_556
C13 C14 C13 164(3) . 5_556
C13 C14 C13 59.5(12) 6_556 5_556

loop_
_geom_bond_atom_site_label_1
_geom_bond_atom_site_label_2
_geom_bond_distance
_geom_bond_site_symmetry_2
C1 O1 1.3904(19) .
C1 C2 1.394(2) .
C1 C6 1.400(2) .
C2 C3 1.393(2) .
C2 C11 1.526(2) .
C3 C4 1.398(2) .
C3 H1 0.9300 .
C4 C5 1.400(2) .
C4 C7 1.532(2) .
C5 C6 1.387(2) .
C5 H2 0.9300 .
C6 C11 1.520(2) 7
C7 C10 1.531(2) .
C7 C8 1.533(2) .
C7 C9 1.541(2) .
C8 H18 1.09(2) .
C8 H8 1.00(3) .
C8 H17 1.02(2) .
C9 H20 1.05(2) .
C9 H9 0.95(2) .
C9 H19 0.96(3) .
C10 H22 1.02(2) .
C10 H10 1.021(19) .
C10 H21 1.04(2) .
C11 C6 1.520(2) 8
C11 H15 1.01(2) .
C11 H16 1.035(19) .
O1 H23 1.08(6) .
O2 C12 1.399(10) .
C12 C13 1.495(8) .
C12 C13 1.495(8) 2
C12 C13 1.495(8) 8
C12 C13 1.495(7) 7
C13 C13 1.05(2) 7
C13 C13 1.05(2) 8
C13 C13 1.48(3) 2
C13 C14 1.497(7) .
C14 C13 1.497(8) 2
C14 C13 1.497(7) 4_556
C14 C13 1.497(7) 3_556
C14 C13 1.497(7) 8
C14 C13 1.497(7) 7
C14 C13 1.497(8) 6_556
C14 C13 1.497(8) 5_556

loop_
_geom_torsion_atom_site_label_1
_geom_torsion_atom_site_label_2
_geom_torsion_atom_site_label_3
_geom_torsion_atom_site_label_4
_geom_torsion
_geom_torsion_site_symmetry_1
_geom_torsion_site_symmetry_4
O1 C1 C2 C3 -176.30(13) . .
C6 C1 C2 C3 1.9(2) . .
O1 C1 C2 C11 4.1(2) . .
C6 C1 C2 C11 -177.68(13) . .
C1 C2 C3 C4 -0.1(2) . .
C11 C2 C3 C4 179.50(13) . .
C2 C3 C4 C5 -1.8(2) . .
C2 C3 C4 C7 177.15(13) . .
C3 C4 C5 C6 1.9(2) . .
C7 C4 C5 C6 -177.00(13) . .
C4 C5 C6 C1 -0.3(2) . .
C4 C5 C6 C11 -179.10(13) . 7
O1 C1 C6 C5 176.53(13) . .
C2 C1 C6 C5 -1.7(2) . .
O1 C1 C6 C11 -4.6(2) . 7
C2 C1 C6 C11 177.08(13) . 7
C3 C4 C7 C10 -2.2(2) . .
C5 C4 C7 C10 176.66(15) . .
C3 C4 C7 C8 118.90(17) . .
C5 C4 C7 C8 -62.2(2) . .
C3 C4 C7 C9 -121.37(16) . .
C5 C4 C7 C9 57.50(19) . .
C3 C2 C11 C6 -91.40(17) . 8
C1 C2 C11 C6 88.19(17) . 8
O2 C12 C13 C13 -130.96(17) . 7
C13 C12 C13 C13 49.04(17) 2 7
C13 C12 C13 C13 98.1(3) 8 7
O2 C12 C13 C13 130.96(17) . 8
C13 C12 C13 C13 -49.04(17) 2 8
C13 C12 C13 C13 -98.1(3) 7 8
O2 C12 C13 C13 180.002(8) . 2
C13 C12 C13 C13 49.04(17) 8 2
C13 C12 C13 C13 -49.04(16) 7 2
O2 C12 C13 C14 180.000(3) . .
C13 C12 C13 C14 -0.002(3) 2 .
C13 C12 C13 C14 49.04(16) 8 .
C13 C12 C13 C14 -49.04(16) 7 .
C13 C13 C14 C13 -49.03(15) 7 2
C13 C13 C14 C13 49.03(16) 8 2
C12 C13 C14 C13 0.002(3) . 2
C13 C13 C14 C13 163(3) 7 4_556
C13 C13 C14 C13 -98(3) 8 4_556
C13 C13 C14 C13 -147(3) 2 4_556
C12 C13 C14 C13 -147(3) . 4_556
C13 C13 C14 C13 67(3) 7 3_556
C13 C13 C14 C13 165(3) 8 3_556
C13 C13 C14 C13 116(3) 2 3_556
C12 C13 C14 C13 116(3) . 3_556
C13 C13 C14 C13 -98.1(3) 7 8
C13 C13 C14 C13 -49.03(17) 2 8
C12 C13 C14 C13 -49.03(17) . 8
C13 C13 C14 C13 98.1(3) 8 7
C13 C13 C14 C13 49.03(17) 2 7
C12 C13 C14 C13 49.03(17) . 7
C13 C13 C14 C13 113(3) 7 6_556
C13 C13 C14 C13 -149(3) 8 6_556
C13 C13 C14 C13 162(3) 2 6_556
C12 C13 C14 C13 162(3) . 6_556
C13 C13 C14 C13 -153(3) 7 5_556
C13 C13 C14 C13 -55(3) 8 5_556
C13 C13 C14 C13 -104(3) 2 5_556
C12 C13 C14 C13 -104(3) . 5_556
